data_4127577
loop_
_publ_author_name
'Chen, Bin'
'Holstein, Julian J.'
'Horiuchi, Shinnosuke'
'Hiller, Wolf G.'
'Clever, Guido H.'

_publ_section_title
;
 Pd(II) Coordination Sphere Engineering: Pyridine Cages, Quinoline Bowls,
 and Heteroleptic Pills Binding One or Two Fullerenes.
;
_journal_issue 22
_journal_name_full 'Journal of the American Chemical Society'
_journal_page_first 8907
_journal_page_last 8913
_journal_paper_doi 10.1021/jacs.9b02207
_journal_volume 141
_journal_year 2019
_chemical_formula_sum 'C128 H88 B4 F16 N16 O16 Pd2'
_chemical_formula_weight 2666.18
_space_group_crystal_system triclinic
_space_group_IT_number 2
_space_group_name_Hall '-P 1'
_space_group_name_H-M_alt 'P -1'
_symmetry_space_group_name_Hall '-P 1'
_symmetry_space_group_name_H-M 'P -1'
_atom_sites_solution_hydrogens geom
_audit_creation_method SHELXL-2014/7
_cell_angle_alpha 112.90(3)
_cell_angle_beta 113.54(3)
_cell_angle_gamma 90.59(3)
_cell_formula_units_Z 1
_cell_length_a 15.689(3)
_cell_length_b 17.074(3)
_cell_length_c 17.522(4)
_cell_measurement_reflns_used 53426
_cell_measurement_temperature 80(2)
_cell_measurement_theta_max 26.202
_cell_measurement_theta_min 1.280
_cell_volume 3887(2)
_computing_cell_refinement 'XDS (Kabsch, 2010)'
_computing_data_collection 'costum designed P11 GUI'
_computing_data_reduction 'XDS (Kabsch, 2010)'
_computing_molecular_graphics 'shelXle (Huebschle, 2014)'
_computing_publication_material 'enCIFer 1.3, CCDC, 2008'
_computing_structure_refinement 'SHELXL-2014/7 (Sheldrick, 2014)'
_computing_structure_solution 'SHELXT 2014/4 (Sheldrick, 2014)'
_diffrn_ambient_temperature 80(2)
_diffrn_measured_fraction_theta_full 0.931
_diffrn_measured_fraction_theta_max 0.921
_diffrn_measurement_device_type 'Pilatus 6M fast, High Precision 1-Axis Goniostat with sample changing robot'
_diffrn_measurement_method '360\deg \p scan'
_diffrn_radiation_type synchrotron
_diffrn_radiation_wavelength 0.6888
_diffrn_reflns_av_R_equivalents 0.0413
_diffrn_reflns_av_unetI/netI 0.0383
_diffrn_reflns_Laue_measured_fraction_full 0.931
_diffrn_reflns_Laue_measured_fraction_max 0.921
_diffrn_reflns_limit_h_max 20
_diffrn_reflns_limit_h_min -20
_diffrn_reflns_limit_k_max 21
_diffrn_reflns_limit_k_min -21
_diffrn_reflns_limit_l_max 22
_diffrn_reflns_limit_l_min -22
_diffrn_reflns_number 53426
_diffrn_reflns_point_group_measured_fraction_full 0.931
_diffrn_reflns_point_group_measured_fraction_max 0.921
_diffrn_reflns_theta_full 24.411
_diffrn_reflns_theta_max 26.202
_diffrn_reflns_theta_min 1.280
_diffrn_source 'P11@PETRA III, DESY, Hamburg, Germany'
_exptl_absorpt_coefficient_mu 0.279
_exptl_absorpt_correction_type none
_exptl_crystal_colour yellow
_exptl_crystal_density_diffrn 1.139
_exptl_crystal_description rod
_exptl_crystal_F_000 1352
_exptl_crystal_size_max 0.200
_exptl_crystal_size_mid 0.020
_exptl_crystal_size_min 0.020
_refine_diff_density_max 1.537
_refine_diff_density_min -1.238
_refine_diff_density_rms 0.098
_refine_ls_extinction_method none
_refine_ls_goodness_of_fit_ref 1.049
_refine_ls_hydrogen_treatment constr
_refine_ls_matrix_type full
_refine_ls_number_parameters 824
_refine_ls_number_reflns 15802
_refine_ls_number_restraints 2120
_refine_ls_restrained_S_all 1.090
_refine_ls_R_factor_all 0.0949
_refine_ls_R_factor_gt 0.0801
_refine_ls_shift/su_max 0.001
_refine_ls_shift/su_mean 0.000
_refine_ls_structure_factor_coef Fsqd
_refine_ls_weighting_details 'w=1/[\s^2^(Fo^2^)+(0.1828P)^2^+1.2772P] where P=(Fo^2^+2Fc^2^)/3'
_refine_ls_weighting_scheme calc
_refine_ls_wR_factor_gt 0.2478
_refine_ls_wR_factor_ref 0.2626
_reflns_Friedel_coverage 0.000
_reflns_number_gt 11737
_reflns_number_total 15802
_reflns_threshold_expression 'I > 2\s(I)'
_cod_data_source_file ja9b02207_si_007.cif
_cod_data_source_block bc7a_sq
_cod_original_cell_volume 3886.8(18)
_cod_database_code 4127577
_shelx_shelxl_version_number 2014/7
_shelx_space_group_comment
;
The symmetry employed for this shelxl refinement is uniquely defined
by the following loop, which should always be used as a source of
symmetry information in preference to the above space-group names.
They are only intended as comments.
;
_shelx_estimated_absorpt_t_min 0.946
_shelx_estimated_absorpt_t_max 0.994
_computing_refinement_gui 'shelXle (Huebschle, 2014)'
_computing_ligand_restraints 'Grade Web Server, http.//grade.globalphasing.org'
_computing_molecular_model 'DSR (Kratzert, 2015)'

loop_
_space_group_symop_operation_xyz
'x, y, z'
'-x, -y, -z'

loop_
_atom_site_label
_atom_site_type_symbol
_atom_site_fract_x
_atom_site_fract_y
_atom_site_fract_z
_atom_site_U_iso_or_equiv
_atom_site_adp_type
_atom_site_occupancy
_atom_site_site_symmetry_order
_atom_site_calc_flag
_atom_site_refinement_flags_posn
_atom_site_refinement_flags_adp
_atom_site_disorder_assembly
_atom_site_disorder_group
Pd1 Pd 0.68030(2) 0.81482(2) 0.33540(2) 0.05534(15) Uani 1 1 d . . . .
C1_2 C 0.9180(4) 0.3353(3) 0.5720(4) 0.0768(12) Uani 1 1 d D U . .
H1A_2 H 0.8552 0.3394 0.5316 0.115 Uiso 1 1 calc R U . .
H1AB_2 H 0.9141 0.2802 0.5767 0.115 Uiso 1 1 calc R U . .
H1AC_2 H 0.9625 0.3380 0.5462 0.115 Uiso 1 1 calc R U . .
C2_2 C 0.9526(3) 0.4098(3) 0.6669(3) 0.0689(9) Uani 1 1 d D U . .
C3_2 C 1.0569(3) 0.4118(4) 0.7314(4) 0.0742(10) Uani 1 1 d D U . .
H3A_2 H 1.0605 0.3563 0.7370 0.089 Uiso 1 1 calc R U . .
H3AB_2 H 1.0990 0.4179 0.7036 0.089 Uiso 1 1 calc R U . .
C4_2 C 1.0913(3) 0.4870(3) 0.8275(4) 0.0722(10) Uani 1 1 d D U . .
H4A_2 H 1.1482 0.5254 0.8410 0.087 Uiso 1 1 calc R U . .
H4AB_2 H 1.1093 0.4638 0.8743 0.087 Uiso 1 1 calc R U . .
C5_2 C 1.0124(3) 0.5402(3) 0.8332(3) 0.0640(8) Uani 1 1 d D U . .
C6_2 C 1.0461(3) 0.6154(3) 0.9289(3) 0.0701(11) Uani 1 1 d D U . .
H6A_2 H 1.0996 0.6557 0.9406 0.105 Uiso 1 1 calc R U . .
H6AB_2 H 1.0662 0.5928 0.9756 0.105 Uiso 1 1 calc R U . .
H6AC_2 H 0.9940 0.6458 0.9317 0.105 Uiso 1 1 calc R U . .
C7_2 C 0.9845(3) 0.5680(3) 0.7547(3) 0.0647(8) Uani 1 1 d D U . .
C8_2 C 0.9912(3) 0.6532(3) 0.7662(3) 0.0692(10) Uani 1 1 d D U . .
H8_2 H 1.0130 0.7001 0.8256 0.083 Uiso 1 1 calc R U . .
C9_2 C 0.9649(3) 0.6673(3) 0.6874(3) 0.0703(9) Uani 1 1 d D U . .
C10_2 C 0.9666(4) 0.7498(3) 0.6775(3) 0.0744(10) Uani 1 1 d D U . .
N11_2 N 0.9314(3) 0.7239(3) 0.5814(3) 0.0700(8) Uani 1 1 d D U . .
C12_2 C 0.9078(3) 0.6338(3) 0.5307(3) 0.0685(9) Uani 1 1 d D U . .
C13_2 C 0.9313(3) 0.5980(3) 0.5998(3) 0.0679(9) Uani 1 1 d D U . .
C14_2 C 0.9256(3) 0.5130(3) 0.5871(3) 0.0692(9) Uani 1 1 d D U . .
H14_2 H 0.9038 0.4662 0.5277 0.083 Uiso 1 1 calc R U . .
C15_2 C 0.9539(3) 0.4996(3) 0.6671(3) 0.0663(8) Uani 1 1 d D U . .
C16_2 C 0.8943(3) 0.4068(3) 0.7181(3) 0.0635(8) Uani 1 1 d D U . .
C17_2 C 0.8157(3) 0.3421(3) 0.6817(3) 0.0646(9) Uani 1 1 d D U . .
H17_2 H 0.7924 0.2974 0.6209 0.077 Uiso 1 1 calc R U . .
C18_2 C 0.7731(3) 0.3463(3) 0.7387(3) 0.0609(8) Uani 1 1 d D U . .
C19_2 C 0.6916(3) 0.2866(3) 0.7209(3) 0.0607(9) Uani 1 1 d D U . .
N20_2 N 0.6828(2) 0.3171(2) 0.8038(3) 0.0577(7) Uani 1 1 d D U . .
C21_2 C 0.7493(3) 0.3935(3) 0.8718(3) 0.0563(8) Uani 1 1 d D U . .
C22_2 C 0.8067(3) 0.4106(3) 0.8272(3) 0.0573(8) Uani 1 1 d D U . .
C23_2 C 0.8832(3) 0.4781(3) 0.8634(3) 0.0591(8) Uani 1 1 d D U . .
H23_2 H 0.9045 0.5239 0.9235 0.071 Uiso 1 1 calc R U . .
C24_2 C 0.9267(3) 0.4747(3) 0.8065(3) 0.0611(8) Uani 1 1 d D U . .
C25_2 C 0.9186(3) 0.7822(3) 0.5391(3) 0.0690(10) Uani 1 1 d D U . .
C26_2 C 0.8319(3) 0.7741(3) 0.4715(3) 0.0595(9) Uani 1 1 d D U . .
H26_2 H 0.7815 0.7302 0.4548 0.071 Uiso 1 1 calc R U . .
N27_2 N 0.8147(3) 0.8256(2) 0.4274(3) 0.0634(8) Uani 1 1 d D U . .
C28_2 C 0.8863(3) 0.8852(4) 0.4500(4) 0.0853(13) Uani 1 1 d D U . .
H28_2 H 0.8760 0.9209 0.4182 0.102 Uiso 1 1 calc R U . .
C29_2 C 0.9755(4) 0.8966(4) 0.5187(4) 0.0999(16) Uani 1 1 d D U . .
H29_2 H 1.0253 0.9402 0.5338 0.120 Uiso 1 1 calc R U . .
C30_2 C 0.9929(4) 0.8454(4) 0.5654(4) 0.0894(14) Uani 1 1 d D U . .
H30_2 H 1.0534 0.8533 0.6136 0.107 Uiso 1 1 calc R U . .
C31_2 C 0.6165(3) 0.2715(3) 0.8162(3) 0.0564(8) Uani 1 1 d D U . .
C32_2 C 0.5228(3) 0.2483(3) 0.7509(3) 0.0568(8) Uani 1 1 d D U . .
H32_2 H 0.5049 0.2657 0.7022 0.068 Uiso 1 1 calc R U . .
N33_2 N 0.4568(2) 0.2016(2) 0.7552(2) 0.0563(7) Uani 1 1 d D U . .
C34_2 C 0.4818(3) 0.1762(3) 0.8233(3) 0.0622(9) Uani 1 1 d D U . .
H34_2 H 0.4349 0.1428 0.8257 0.075 Uiso 1 1 calc R U . .
C35_2 C 0.5749(3) 0.1975(3) 0.8903(3) 0.0665(10) Uani 1 1 d D U . .
H35_2 H 0.5915 0.1789 0.9380 0.080 Uiso 1 1 calc R U . .
C36_2 C 0.6433(3) 0.2462(3) 0.8867(3) 0.0636(9) Uani 1 1 d D U . .
H36_2 H 0.7073 0.2618 0.9320 0.076 Uiso 1 1 calc R U . .
O10A_2 O 0.9933(3) 0.8242(2) 0.7360(3) 0.0926(11) Uani 1 1 d D U . .
O12A_2 O 0.8767(3) 0.5962(2) 0.4478(3) 0.0800(9) Uani 1 1 d D U . .
O19A_2 O 0.6394(3) 0.2241(2) 0.6509(2) 0.0747(9) Uani 1 1 d D U . .
O21A_2 O 0.7579(2) 0.4338(2) 0.9488(2) 0.0633(7) Uani 1 1 d D U . .
C1_3 C 0.8187(4) 0.7083(4) 0.9087(4) 0.0848(13) Uani 1 1 d D U . .
H1A_3 H 0.7852 0.6610 0.8467 0.127 Uiso 1 1 calc R U . .
H1AB_3 H 0.8428 0.6841 0.9540 0.127 Uiso 1 1 calc R U . .
H1AC_3 H 0.8718 0.7422 0.9119 0.127 Uiso 1 1 calc R U . .
C2_3 C 0.7504(4) 0.7670(3) 0.9299(4) 0.0813(10) Uani 1 1 d D U . .
C3_3 C 0.7976(5) 0.8377(4) 1.0317(4) 0.0945(13) Uani 1 1 d D U . .
H3A_3 H 0.8124 0.8086 1.0732 0.113 Uiso 1 1 calc R U . .
H3AB_3 H 0.8585 0.8687 1.0435 0.113 Uiso 1 1 calc R U . .
C4_3 C 0.7385(4) 0.9033(4) 1.0559(4) 0.0845(12) Uani 1 1 d D U . .
H4A_3 H 0.7673 0.9610 1.0673 0.101 Uiso 1 1 calc R U . .
H4AB_3 H 0.7335 0.9081 1.1121 0.101 Uiso 1 1 calc R U . .
C5_3 C 0.6342(4) 0.8690(3) 0.9682(4) 0.0886(11) Uani 1 1 d D U . .
C6_3 C 0.5663(6) 0.9283(4) 0.9893(5) 0.1027(16) Uani 1 1 d D U . .
H6A_3 H 0.5028 0.9044 0.9378 0.154 Uiso 1 1 calc R U . .
H6AB_3 H 0.5887 0.9862 0.9977 0.154 Uiso 1 1 calc R U . .
H6AC_3 H 0.5640 0.9322 1.0457 0.154 Uiso 1 1 calc R U . .
C7_3 C 0.6539(4) 0.8701(3) 0.8899(4) 0.0815(10) Uani 1 1 d D U . .
C8_3 C 0.6178(4) 0.9219(3) 0.8428(4) 0.0818(11) Uani 1 1 d D U . .
H8_3 H 0.5762 0.9591 0.8564 0.098 Uiso 1 1 calc R U . .
C9_3 C 0.6467(4) 0.9157(3) 0.7750(3) 0.0759(10) Uani 1 1 d D U . .
C10_3 C 0.6173(4) 0.9575(3) 0.7107(4) 0.0755(10) Uani 1 1 d D U . .
N11_3 N 0.6668(3) 0.9284(3) 0.6564(3) 0.0705(8) Uani 1 1 d D U . .
C12_3 C 0.7241(4) 0.8709(3) 0.6812(3) 0.0727(10) Uani 1 1 d D U . .
C13_3 C 0.7090(4) 0.8635(3) 0.7572(3) 0.0725(9) Uani 1 1 d D U . .
C14_3 C 0.7456(4) 0.8132(3) 0.8041(3) 0.0743(10) Uani 1 1 d D U . .
H14_3 H 0.7885 0.7774 0.7911 0.089 Uiso 1 1 calc R U . .
C15_3 C 0.7173(4) 0.8174(3) 0.8707(4) 0.0775(10) Uani 1 1 d D U . .
C16_3 C 0.6606(4) 0.7205(3) 0.9196(4) 0.0762(10) Uani 1 1 d D U . .
C17_3 C 0.6405(4) 0.6329(3) 0.8967(4) 0.0723(10) Uani 1 1 d D U . .
H17_3 H 0.6824 0.5957 0.8837 0.087 Uiso 1 1 calc R U . .
C18_3 C 0.5569(3) 0.6020(3) 0.8935(3) 0.0679(9) Uani 1 1 d D U . .
C19_3 C 0.5167(3) 0.5119(3) 0.8721(3) 0.0687(10) Uani 1 1 d D U . .
N20_3 N 0.4291(3) 0.5163(2) 0.8789(3) 0.0683(8) Uani 1 1 d D U . .
C21_3 C 0.4102(3) 0.6007(3) 0.9010(4) 0.0738(10) Uani 1 1 d D U . .
C22_3 C 0.4932(4) 0.6536(3) 0.9108(3) 0.0725(9) Uani 1 1 d D U . .
C23_3 C 0.5129(4) 0.7416(3) 0.9344(4) 0.0804(11) Uani 1 1 d D U . .
H23_3 H 0.4704 0.7782 0.9467 0.097 Uiso 1 1 calc R U . .
C24_3 C 0.5985(4) 0.7740(3) 0.9392(4) 0.0790(10) Uani 1 1 d D U . .
C25_3 C 0.6576(4) 0.9503(3) 0.5831(3) 0.0721(9) Uani 1 1 d D U . .
C26_3 C 0.6635(3) 0.8892(3) 0.5061(3) 0.0638(9) Uani 1 1 d D U . .
H26_3 H 0.6710 0.8328 0.5021 0.077 Uiso 1 1 calc R U . .
N27_3 N 0.6591(3) 0.9079(2) 0.4380(3) 0.0648(8) Uani 1 1 d D U . .
C28_3 C 0.6427(4) 0.9849(3) 0.4391(4) 0.0800(11) Uani 1 1 d D U . .
H28_3 H 0.6386 0.9971 0.3894 0.096 Uiso 1 1 calc R U . .
C29_3 C 0.6316(5) 1.0463(4) 0.5113(4) 0.0893(13) Uani 1 1 d D U . .
H29_3 H 0.6175 1.1000 0.5103 0.107 Uiso 1 1 calc R U . .
C30_3 C 0.6411(5) 1.0305(3) 0.5861(4) 0.0876(12) Uani 1 1 d D U . .
H30_3 H 0.6363 1.0736 0.6377 0.105 Uiso 1 1 calc R U . .
C31_3 C 0.3667(3) 0.4417(3) 0.8575(3) 0.0649(9) Uani 1 1 d D U . .
C32_3 C 0.3576(3) 0.3646(3) 0.7850(3) 0.0609(9) Uani 1 1 d D U . .
H32_3 H 0.3882 0.3651 0.7480 0.073 Uiso 1 1 calc R U . .
N33_3 N 0.3081(2) 0.2904(2) 0.7650(3) 0.0592(7) Uani 1 1 d D U . .
C34_3 C 0.2593(3) 0.2886(3) 0.8125(3) 0.0645(9) Uani 1 1 d D U . .
H34_3 H 0.2230 0.2354 0.7977 0.077 Uiso 1 1 calc R U . .
C35_3 C 0.2623(3) 0.3642(3) 0.8830(3) 0.0707(10) Uani 1 1 d D U . .
H35_3 H 0.2254 0.3632 0.9144 0.085 Uiso 1 1 calc R U . .
C36_3 C 0.3181(3) 0.4416(3) 0.9085(3) 0.0691(9) Uani 1 1 d D U . .
H36_3 H 0.3230 0.4929 0.9592 0.083 Uiso 1 1 calc R U . .
O10A_3 O 0.5627(3) 1.0077(3) 0.7043(3) 0.0900(11) Uani 1 1 d D U . .
O12A_3 O 0.7741(3) 0.8366(3) 0.6462(3) 0.0815(10) Uani 1 1 d D U . .
O19A_3 O 0.5500(2) 0.4473(2) 0.8533(3) 0.0810(10) Uani 1 1 d D U . .
O21A_3 O 0.3387(3) 0.6202(3) 0.9082(3) 0.0884(11) Uani 1 1 d D U . .
B1_10 B 0.7595(5) 1.0078(5) 0.2944(5) 0.1141(17) Uani 1 1 d D U . .
F2_10 F 0.7991(3) 1.0473(3) 0.3892(3) 0.1225(13) Uani 1 1 d D U . .
F3_10 F 0.8016(3) 1.0494(3) 0.2615(3) 0.1229(14) Uani 1 1 d D U . .
F4_10 F 0.7685(5) 0.9213(3) 0.2675(3) 0.1516(17) Uani 1 1 d D U . .
F5_10 F 0.6619(3) 1.0069(4) 0.2567(3) 0.1435(16) Uani 1 1 d D U . .
B1_11 B 0.3812(9) 0.3949(7) 0.5880(8) 0.225(3) Uani 1 1 d D U A 1
F2_11 F 0.2864(6) 0.3834(6) 0.5213(7) 0.288(4) Uani 1 1 d D U A 1
F3_11 F 0.4359(7) 0.4010(6) 0.5427(7) 0.271(3) Uani 1 1 d D U A 1
F4_11 F 0.3899(3) 0.3222(3) 0.6012(3) 0.1119(12) Uani 1 1 d D U A 1
F5_11 F 0.4075(8) 0.4738(5) 0.6657(6) 0.276(4) Uani 1 1 d D U A 1

loop_
_atom_site_aniso_label
_atom_site_aniso_U_11
_atom_site_aniso_U_22
_atom_site_aniso_U_33
_atom_site_aniso_U_23
_atom_site_aniso_U_13
_atom_site_aniso_U_12
Pd1 0.0518(2) 0.0600(2) 0.0548(2) 0.02329(17) 0.02525(15) 0.00512(14)
C1_2 0.088(3) 0.078(3) 0.092(3) 0.042(2) 0.060(2) 0.020(2)
C2_2 0.0695(18) 0.0758(19) 0.0864(19) 0.0426(16) 0.0497(16) 0.0227(16)
C3_2 0.068(2) 0.089(2) 0.095(2) 0.0498(19) 0.0519(18) 0.0284(18)
C4_2 0.0590(19) 0.089(2) 0.091(2) 0.0517(19) 0.0401(17) 0.0237(17)
C5_2 0.0547(17) 0.0779(19) 0.0775(18) 0.0437(15) 0.0358(15) 0.0177(14)
C6_2 0.054(2) 0.088(3) 0.074(2) 0.043(2) 0.0269(19) 0.0099(19)
C7_2 0.0544(18) 0.0775(18) 0.0772(17) 0.0428(15) 0.0334(16) 0.0130(15)
C8_2 0.061(2) 0.078(2) 0.074(2) 0.0402(17) 0.0269(18) 0.0080(18)
C9_2 0.066(2) 0.0768(18) 0.0757(18) 0.0416(15) 0.0294(17) 0.0094(17)
C10_2 0.073(2) 0.0764(19) 0.0757(19) 0.0398(16) 0.0272(19) 0.0095(18)
N11_2 0.0672(18) 0.0747(17) 0.0727(16) 0.0410(14) 0.0261(15) 0.0107(15)
C12_2 0.068(2) 0.0767(19) 0.0747(18) 0.0399(16) 0.0370(18) 0.0138(18)
C13_2 0.0643(19) 0.0755(18) 0.0768(18) 0.0406(15) 0.0352(17) 0.0145(16)
C14_2 0.068(2) 0.078(2) 0.081(2) 0.0416(17) 0.0430(18) 0.0146(18)
C15_2 0.0637(19) 0.0778(18) 0.0795(18) 0.0429(15) 0.0430(16) 0.0185(16)
C16_2 0.0643(18) 0.0687(19) 0.0786(18) 0.0400(15) 0.0425(16) 0.0207(15)
C17_2 0.068(2) 0.066(2) 0.075(2) 0.0326(17) 0.0428(17) 0.0158(16)
C18_2 0.0618(18) 0.0620(18) 0.0710(18) 0.0296(15) 0.0391(15) 0.0144(14)
C19_2 0.0638(19) 0.0585(18) 0.0679(18) 0.0239(15) 0.0393(16) 0.0125(15)
N20_2 0.0541(15) 0.0607(16) 0.0646(15) 0.0254(13) 0.0335(13) 0.0094(12)
C21_2 0.0476(16) 0.0625(18) 0.0638(17) 0.0259(15) 0.0300(15) 0.0166(13)
C22_2 0.0528(16) 0.0603(17) 0.0676(17) 0.0303(15) 0.0316(14) 0.0144(13)
C23_2 0.0516(17) 0.0662(19) 0.0680(19) 0.0342(16) 0.0288(15) 0.0137(14)
C24_2 0.0560(17) 0.0705(18) 0.0726(18) 0.0397(15) 0.0341(15) 0.0177(14)
C25_2 0.0624(18) 0.077(2) 0.071(2) 0.0386(17) 0.0268(16) 0.0062(16)
C26_2 0.0558(17) 0.066(2) 0.0627(19) 0.0311(17) 0.0288(15) 0.0068(15)
N27_2 0.0575(17) 0.0669(19) 0.0633(18) 0.0293(16) 0.0230(15) 0.0032(14)
C28_2 0.066(2) 0.085(3) 0.092(3) 0.050(2) 0.011(2) -0.0107(19)
C29_2 0.071(2) 0.095(3) 0.109(3) 0.058(2) 0.004(2) -0.018(2)
C30_2 0.069(2) 0.089(3) 0.097(3) 0.051(2) 0.013(2) -0.008(2)
C31_2 0.0538(16) 0.0611(18) 0.0628(17) 0.0254(15) 0.0346(14) 0.0130(14)
C32_2 0.0552(17) 0.0592(19) 0.0614(19) 0.0253(16) 0.0312(15) 0.0102(15)
N33_2 0.0530(15) 0.0631(17) 0.0596(17) 0.0269(15) 0.0305(13) 0.0105(13)
C34_2 0.0622(19) 0.070(2) 0.0616(19) 0.0304(17) 0.0318(16) 0.0098(17)
C35_2 0.064(2) 0.078(2) 0.064(2) 0.0355(19) 0.0296(16) 0.0105(18)
C36_2 0.0579(18) 0.076(2) 0.0628(19) 0.0300(18) 0.0316(16) 0.0138(17)
O10A_2 0.101(3) 0.077(2) 0.083(2) 0.0403(17) 0.018(2) 0.0021(19)
O12A_2 0.098(2) 0.081(2) 0.0777(18) 0.0393(17) 0.0483(19) 0.0154(18)
O19A_2 0.091(2) 0.0620(17) 0.0738(18) 0.0171(15) 0.0501(18) 0.0032(15)
O21A_2 0.0509(15) 0.0772(19) 0.0597(15) 0.0234(14) 0.0282(13) 0.0114(13)
C1_3 0.084(3) 0.086(3) 0.093(3) 0.050(3) 0.036(3) 0.017(2)
C2_3 0.104(2) 0.077(2) 0.0716(19) 0.0358(16) 0.0427(18) 0.0161(17)
C3_3 0.118(3) 0.085(2) 0.075(2) 0.033(2) 0.039(2) 0.007(2)
C4_3 0.122(3) 0.077(2) 0.062(2) 0.0257(18) 0.051(2) 0.013(2)
C5_3 0.128(2) 0.0740(19) 0.076(2) 0.0299(18) 0.0579(18) 0.0202(18)
C6_3 0.158(4) 0.076(3) 0.103(4) 0.038(3) 0.084(3) 0.037(3)
C7_3 0.120(3) 0.067(2) 0.076(2) 0.0327(17) 0.0584(18) 0.0236(18)
C8_3 0.116(3) 0.068(2) 0.083(2) 0.0338(19) 0.063(2) 0.030(2)
C9_3 0.106(2) 0.065(2) 0.078(2) 0.0336(17) 0.0566(18) 0.0265(18)
C10_3 0.102(2) 0.066(2) 0.079(2) 0.0334(18) 0.0572(19) 0.0264(18)
N11_3 0.094(2) 0.0647(18) 0.0727(17) 0.0325(15) 0.0520(16) 0.0248(15)
C12_3 0.091(2) 0.070(2) 0.076(2) 0.0345(18) 0.0510(18) 0.0251(18)
C13_3 0.094(2) 0.067(2) 0.074(2) 0.0326(17) 0.0512(18) 0.0239(17)
C14_3 0.095(3) 0.066(2) 0.074(2) 0.0311(18) 0.047(2) 0.0206(19)
C15_3 0.105(2) 0.067(2) 0.073(2) 0.0314(17) 0.0492(18) 0.0204(17)
C16_3 0.103(2) 0.0711(18) 0.067(2) 0.0318(17) 0.0456(18) 0.0197(16)
C17_3 0.084(2) 0.0684(19) 0.069(2) 0.0297(18) 0.0378(19) 0.0218(17)
C18_3 0.0774(19) 0.0628(17) 0.069(2) 0.0261(17) 0.0395(17) 0.0259(15)
C19_3 0.067(2) 0.0649(18) 0.073(2) 0.0267(17) 0.0318(18) 0.0219(15)
N20_3 0.0707(17) 0.0676(16) 0.0695(19) 0.0265(15) 0.0358(15) 0.0231(13)
C21_3 0.084(2) 0.0728(19) 0.076(2) 0.0302(19) 0.0475(19) 0.0281(17)
C22_3 0.091(2) 0.0669(17) 0.073(2) 0.0300(17) 0.0484(18) 0.0284(16)
C23_3 0.112(3) 0.068(2) 0.080(2) 0.0321(19) 0.058(2) 0.0300(18)
C24_3 0.115(2) 0.0679(18) 0.072(2) 0.0305(17) 0.0566(19) 0.0237(17)
C25_3 0.096(2) 0.0648(19) 0.0709(18) 0.0301(15) 0.0498(18) 0.0211(18)
C26_3 0.075(2) 0.0595(19) 0.0657(19) 0.0284(16) 0.0376(18) 0.0139(17)
N27_3 0.080(2) 0.0612(17) 0.0629(17) 0.0271(15) 0.0397(16) 0.0147(16)
C28_3 0.114(3) 0.066(2) 0.075(2) 0.0343(18) 0.051(2) 0.025(2)
C29_3 0.133(3) 0.068(2) 0.079(2) 0.0339(18) 0.056(2) 0.028(2)
C30_3 0.128(3) 0.067(2) 0.080(2) 0.0319(18) 0.056(2) 0.025(2)
C31_3 0.0616(18) 0.0747(18) 0.0631(19) 0.0292(16) 0.0319(16) 0.0238(15)
C32_3 0.0570(19) 0.0710(19) 0.0612(19) 0.0280(16) 0.0323(16) 0.0157(15)
N33_3 0.0527(16) 0.0731(18) 0.0611(17) 0.0304(15) 0.0320(14) 0.0173(14)
C34_3 0.060(2) 0.086(2) 0.066(2) 0.0405(18) 0.0376(17) 0.0244(17)
C35_3 0.069(2) 0.089(2) 0.072(2) 0.0408(19) 0.0403(18) 0.0309(18)
C36_3 0.068(2) 0.084(2) 0.067(2) 0.0363(18) 0.0357(17) 0.0322(17)
O10A_3 0.124(3) 0.078(2) 0.103(3) 0.046(2) 0.076(2) 0.047(2)
O12A_3 0.090(2) 0.098(3) 0.086(2) 0.048(2) 0.057(2) 0.0361(19)
O19A_3 0.0616(18) 0.0637(17) 0.107(3) 0.0294(18) 0.0338(18) 0.0203(15)
O21A_3 0.106(3) 0.086(2) 0.107(3) 0.045(2) 0.074(2) 0.044(2)
B1_10 0.118(3) 0.122(3) 0.092(3) 0.049(3) 0.035(3) -0.025(3)
F2_10 0.106(3) 0.155(3) 0.087(2) 0.048(2) 0.0287(19) -0.014(2)
F3_10 0.118(3) 0.130(3) 0.100(2) 0.049(2) 0.030(2) -0.040(2)
F4_10 0.225(5) 0.127(3) 0.108(3) 0.061(2) 0.068(3) 0.005(3)
F5_10 0.108(3) 0.173(4) 0.111(3) 0.048(3) 0.027(2) -0.033(2)
B1_11 0.237(6) 0.196(5) 0.231(6) 0.133(4) 0.054(5) -0.002(5)
F2_11 0.247(6) 0.258(7) 0.296(7) 0.158(6) 0.022(5) 0.025(6)
F3_11 0.286(7) 0.270(7) 0.281(7) 0.177(5) 0.091(6) -0.019(6)
F4_11 0.102(3) 0.133(3) 0.098(2) 0.048(2) 0.044(2) 0.001(2)
F5_11 0.325(8) 0.185(4) 0.255(6) 0.108(5) 0.057(6) -0.005(6)

loop_
_atom_type_symbol
_atom_type_description
_atom_type_scat_dispersion_real
_atom_type_scat_dispersion_imag
_atom_type_scat_source
C C 0.0032 0.0016 'International Tables Vol C Tables 4.2.6.8 and 6.1.1.4'
H H 0.0000 0.0000 'International Tables Vol C Tables 4.2.6.8 and 6.1.1.4'
N N 0.0061 0.0032 'International Tables Vol C Tables 4.2.6.8 and 6.1.1.4'
O O 0.0106 0.0058 'International Tables Vol C Tables 4.2.6.8 and 6.1.1.4'
Pd Pd -1.0621 0.9682 'International Tables Vol C Tables 4.2.6.8 and 6.1.1.4'
B B 0.0013 0.0007 'International Tables Vol C Tables 4.2.6.8 and 6.1.1.4'
F F 0.0168 0.0099 'International Tables Vol C Tables 4.2.6.8 and 6.1.1.4'

loop_
_geom_angle_atom_site_label_1
_geom_angle_atom_site_label_2
_geom_angle_atom_site_label_3
_geom_angle
_geom_angle_site_symmetry_1
_geom_angle_site_symmetry_3
N27_2 Pd1 N27_3 89.56(17) . .
N27_2 Pd1 N33_2 176.61(13) . 2_666
N27_3 Pd1 N33_2 90.52(16) . 2_666
N27_2 Pd1 N33_3 91.78(16) . 2_666
N27_3 Pd1 N33_3 172.18(14) . 2_666
N33_2 Pd1 N33_3 87.69(15) 2_666 2_666
C2_2 C1_2 H1A_2 109.5 . .
C2_2 C1_2 H1AB_2 109.5 . .
H1A_2 C1_2 H1AB_2 109.5 . .
C2_2 C1_2 H1AC_2 109.5 . .
H1A_2 C1_2 H1AC_2 109.5 . .
H1AB_2 C1_2 H1AC_2 109.5 . .
C1_2 C2_2 C16_2 114.1(4) . .
C1_2 C2_2 C15_2 114.2(4) . .
C16_2 C2_2 C15_2 105.5(3) . .
C1_2 C2_2 C3_2 111.6(4) . .
C16_2 C2_2 C3_2 105.7(4) . .
C15_2 C2_2 C3_2 105.0(4) . .
C4_2 C3_2 C2_2 111.4(4) . .
C4_2 C3_2 H3A_2 109.3 . .
C2_2 C3_2 H3A_2 109.3 . .
C4_2 C3_2 H3AB_2 109.3 . .
C2_2 C3_2 H3AB_2 109.3 . .
H3A_2 C3_2 H3AB_2 108.0 . .
C3_2 C4_2 C5_2 110.7(4) . .
C3_2 C4_2 H4A_2 109.5 . .
C5_2 C4_2 H4A_2 109.5 . .
C3_2 C4_2 H4AB_2 109.5 . .
C5_2 C4_2 H4AB_2 109.5 . .
H4A_2 C4_2 H4AB_2 108.1 . .
C24_2 C5_2 C7_2 105.6(3) . .
C24_2 C5_2 C6_2 113.7(4) . .
C7_2 C5_2 C6_2 114.3(4) . .
C24_2 C5_2 C4_2 105.5(4) . .
C7_2 C5_2 C4_2 105.9(4) . .
C6_2 C5_2 C4_2 111.1(4) . .
C5_2 C6_2 H6A_2 109.5 . .
C5_2 C6_2 H6AB_2 109.5 . .
H6A_2 C6_2 H6AB_2 109.5 . .
C5_2 C6_2 H6AC_2 109.5 . .
H6A_2 C6_2 H6AC_2 109.5 . .
H6AB_2 C6_2 H6AC_2 109.5 . .
C8_2 C7_2 C15_2 120.6(4) . .
C8_2 C7_2 C5_2 124.7(4) . .
C15_2 C7_2 C5_2 114.6(4) . .
C7_2 C8_2 C9_2 117.4(5) . .
C7_2 C8_2 H8_2 121.3 . .
C9_2 C8_2 H8_2 121.3 . .
C8_2 C9_2 C13_2 121.3(4) . .
C8_2 C9_2 C10_2 130.1(5) . .
C13_2 C9_2 C10_2 108.6(4) . .
O10A_2 C10_2 N11_2 125.3(4) . .
O10A_2 C10_2 C9_2 129.9(5) . .
N11_2 C10_2 C9_2 104.8(4) . .
C12_2 N11_2 C10_2 112.6(4) . .
C12_2 N11_2 C25_2 122.8(4) . .
C10_2 N11_2 C25_2 124.6(4) . .
O12A_2 C12_2 N11_2 124.9(4) . .
O12A_2 C12_2 C13_2 129.6(5) . .
N11_2 C12_2 C13_2 105.5(4) . .
C14_2 C13_2 C9_2 122.2(4) . .
C14_2 C13_2 C12_2 129.4(5) . .
C9_2 C13_2 C12_2 108.4(4) . .
C13_2 C14_2 C15_2 116.0(5) . .
C13_2 C14_2 H14_2 122.0 . .
C15_2 C14_2 H14_2 122.0 . .
C7_2 C15_2 C14_2 122.4(4) . .
C7_2 C15_2 C2_2 113.8(4) . .
C14_2 C15_2 C2_2 123.7(4) . .
C17_2 C16_2 C24_2 121.7(4) . .
C17_2 C16_2 C2_2 123.8(4) . .
C24_2 C16_2 C2_2 114.5(4) . .
C18_2 C17_2 C16_2 116.8(4) . .
C18_2 C17_2 H17_2 121.6 . .
C16_2 C17_2 H17_2 121.6 . .
C22_2 C18_2 C17_2 122.1(4) . .
C22_2 C18_2 C19_2 108.7(3) . .
C17_2 C18_2 C19_2 129.2(4) . .
O19A_2 C19_2 N20_2 124.4(4) . .
O19A_2 C19_2 C18_2 129.9(4) . .
N20_2 C19_2 C18_2 105.7(3) . .
C19_2 N20_2 C21_2 112.1(3) . .
C19_2 N20_2 C31_2 122.3(3) . .
C21_2 N20_2 C31_2 125.5(4) . .
O21A_2 C21_2 N20_2 126.5(4) . .
O21A_2 C21_2 C22_2 128.8(4) . .
N20_2 C21_2 C22_2 104.7(3) . .
C18_2 C22_2 C23_2 121.8(4) . .
C18_2 C22_2 C21_2 108.8(3) . .
C23_2 C22_2 C21_2 129.4(4) . .
C24_2 C23_2 C22_2 116.5(4) . .
C24_2 C23_2 H23_2 121.7 . .
C22_2 C23_2 H23_2 121.7 . .
C23_2 C24_2 C16_2 121.0(4) . .
C23_2 C24_2 C5_2 125.1(4) . .
C16_2 C24_2 C5_2 113.9(4) . .
C26_2 C25_2 C30_2 120.1(4) . .
C26_2 C25_2 N11_2 119.2(4) . .
C30_2 C25_2 N11_2 120.7(4) . .
N27_2 C26_2 C25_2 122.6(4) . .
N27_2 C26_2 H26_2 118.7 . .
C25_2 C26_2 H26_2 118.7 . .
C28_2 N27_2 C26_2 118.0(4) . .
C28_2 N27_2 Pd1 122.4(3) . .
C26_2 N27_2 Pd1 119.5(3) . .
N27_2 C28_2 C29_2 121.6(5) . .
N27_2 C28_2 H28_2 119.2 . .
C29_2 C28_2 H28_2 119.2 . .
C30_2 C29_2 C28_2 120.6(5) . .
C30_2 C29_2 H29_2 119.7 . .
C28_2 C29_2 H29_2 119.7 . .
C29_2 C30_2 C25_2 117.0(5) . .
C29_2 C30_2 H30_2 121.5 . .
C25_2 C30_2 H30_2 121.5 . .
C36_2 C31_2 C32_2 119.9(4) . .
C36_2 C31_2 N20_2 122.6(4) . .
C32_2 C31_2 N20_2 117.5(4) . .
N33_2 C32_2 C31_2 121.2(4) . .
N33_2 C32_2 H32_2 119.4 . .
C31_2 C32_2 H32_2 119.4 . .
C34_2 N33_2 C32_2 119.7(4) . .
C34_2 N33_2 Pd1 123.1(3) . 2_666
C32_2 N33_2 Pd1 116.9(3) . 2_666
N33_2 C34_2 C35_2 121.4(4) . .
N33_2 C34_2 H34_2 119.3 . .
C35_2 C34_2 H34_2 119.3 . .
C36_2 C35_2 C34_2 119.3(4) . .
C36_2 C35_2 H35_2 120.4 . .
C34_2 C35_2 H35_2 120.4 . .
C31_2 C36_2 C35_2 118.6(4) . .
C31_2 C36_2 H36_2 120.7 . .
C35_2 C36_2 H36_2 120.7 . .
C2_3 C1_3 H1A_3 109.5 . .
C2_3 C1_3 H1AB_3 109.5 . .
H1A_3 C1_3 H1AB_3 109.5 . .
C2_3 C1_3 H1AC_3 109.5 . .
H1A_3 C1_3 H1AC_3 109.5 . .
H1AB_3 C1_3 H1AC_3 109.5 . .
C16_3 C2_3 C1_3 114.6(4) . .
C16_3 C2_3 C15_3 105.8(4) . .
C1_3 C2_3 C15_3 114.2(4) . .
C16_3 C2_3 C3_3 104.8(4) . .
C1_3 C2_3 C3_3 111.3(5) . .
C15_3 C2_3 C3_3 105.2(4) . .
C4_3 C3_3 C2_3 114.7(5) . .
C4_3 C3_3 H3A_3 108.6 . .
C2_3 C3_3 H3A_3 108.6 . .
C4_3 C3_3 H3AB_3 108.6 . .
C2_3 C3_3 H3AB_3 108.6 . .
H3A_3 C3_3 H3AB_3 107.6 . .
C3_3 C4_3 C5_3 106.6(4) . .
C3_3 C4_3 H4A_3 110.4 . .
C5_3 C4_3 H4A_3 110.4 . .
C3_3 C4_3 H4AB_3 110.4 . .
C5_3 C4_3 H4AB_3 110.4 . .
H4A_3 C4_3 H4AB_3 108.6 . .
C24_3 C5_3 C7_3 105.1(4) . .
C24_3 C5_3 C6_3 114.0(5) . .
C7_3 C5_3 C6_3 112.9(5) . .
C24_3 C5_3 C4_3 110.2(4) . .
C7_3 C5_3 C4_3 103.6(4) . .
C6_3 C5_3 C4_3 110.5(5) . .
C5_3 C6_3 H6A_3 109.5 . .
C5_3 C6_3 H6AB_3 109.5 . .
H6A_3 C6_3 H6AB_3 109.5 . .
C5_3 C6_3 H6AC_3 109.5 . .
H6A_3 C6_3 H6AC_3 109.5 . .
H6AB_3 C6_3 H6AC_3 109.5 . .
C15_3 C7_3 C8_3 121.0(4) . .
C15_3 C7_3 C5_3 113.7(4) . .
C8_3 C7_3 C5_3 125.2(4) . .
C9_3 C8_3 C7_3 116.5(4) . .
C9_3 C8_3 H8_3 121.7 . .
C7_3 C8_3 H8_3 121.7 . .
C13_3 C9_3 C8_3 121.6(4) . .
C13_3 C9_3 C10_3 109.0(4) . .
C8_3 C9_3 C10_3 129.4(4) . .
O10A_3 C10_3 N11_3 125.1(4) . .
O10A_3 C10_3 C9_3 129.0(5) . .
N11_3 C10_3 C9_3 105.9(4) . .
C10_3 N11_3 C12_3 111.0(4) . .
C10_3 N11_3 C25_3 125.0(4) . .
C12_3 N11_3 C25_3 124.0(4) . .
O12A_3 C12_3 N11_3 125.0(4) . .
O12A_3 C12_3 C13_3 129.0(4) . .
N11_3 C12_3 C13_3 106.0(4) . .
C9_3 C13_3 C14_3 122.1(4) . .
C9_3 C13_3 C12_3 108.1(4) . .
C14_3 C13_3 C12_3 129.8(4) . .
C15_3 C14_3 C13_3 117.5(4) . .
C15_3 C14_3 H14_3 121.3 . .
C13_3 C14_3 H14_3 121.3 . .
C14_3 C15_3 C7_3 121.3(4) . .
C14_3 C15_3 C2_3 125.0(4) . .
C7_3 C15_3 C2_3 113.7(4) . .
C17_3 C16_3 C24_3 120.5(5) . .
C17_3 C16_3 C2_3 124.8(5) . .
C24_3 C16_3 C2_3 114.6(4) . .
C18_3 C17_3 C16_3 117.1(5) . .
C18_3 C17_3 H17_3 121.5 . .
C16_3 C17_3 H17_3 121.5 . .
C17_3 C18_3 C22_3 123.4(4) . .
C17_3 C18_3 C19_3 129.4(4) . .
C22_3 C18_3 C19_3 107.2(4) . .
O19A_3 C19_3 N20_3 125.5(4) . .
O19A_3 C19_3 C18_3 128.5(4) . .
N20_3 C19_3 C18_3 106.0(3) . .
C21_3 N20_3 C31_3 125.7(4) . .
C21_3 N20_3 C19_3 111.4(4) . .
C31_3 N20_3 C19_3 122.7(4) . .
O21A_3 C21_3 N20_3 123.7(5) . .
O21A_3 C21_3 C22_3 131.0(5) . .
N20_3 C21_3 C22_3 105.3(4) . .
C18_3 C22_3 C23_3 120.0(4) . .
C18_3 C22_3 C21_3 110.1(4) . .
C23_3 C22_3 C21_3 130.0(4) . .
C22_3 C23_3 C24_3 117.1(5) . .
C22_3 C23_3 H23_3 121.4 . .
C24_3 C23_3 H23_3 121.4 . .
C16_3 C24_3 C23_3 121.9(4) . .
C16_3 C24_3 C5_3 113.5(5) . .
C23_3 C24_3 C5_3 124.6(5) . .
C30_3 C25_3 C26_3 119.0(4) . .
C30_3 C25_3 N11_3 121.6(4) . .
C26_3 C25_3 N11_3 119.4(4) . .
N27_3 C26_3 C25_3 121.4(4) . .
N27_3 C26_3 H26_3 119.3 . .
C25_3 C26_3 H26_3 119.3 . .
C26_3 N27_3 C28_3 120.5(4) . .
C26_3 N27_3 Pd1 116.6(3) . .
C28_3 N27_3 Pd1 122.9(3) . .
N27_3 C28_3 C29_3 120.6(4) . .
N27_3 C28_3 H28_3 119.7 . .
C29_3 C28_3 H28_3 119.7 . .
C28_3 C29_3 C30_3 120.3(5) . .
C28_3 C29_3 H29_3 119.9 . .
C30_3 C29_3 H29_3 119.9 . .
C25_3 C30_3 C29_3 118.1(5) . .
C25_3 C30_3 H30_3 121.0 . .
C29_3 C30_3 H30_3 121.0 . .
C32_3 C31_3 C36_3 118.4(4) . .
C32_3 C31_3 N20_3 118.3(4) . .
C36_3 C31_3 N20_3 123.2(4) . .
N33_3 C32_3 C31_3 122.8(4) . .
N33_3 C32_3 H32_3 118.6 . .
C31_3 C32_3 H32_3 118.6 . .
C32_3 N33_3 C34_3 120.0(4) . .
C32_3 N33_3 Pd1 114.3(3) . 2_666
C34_3 N33_3 Pd1 125.7(3) . 2_666
N33_3 C34_3 C35_3 119.7(4) . .
N33_3 C34_3 H34_3 120.1 . .
C35_3 C34_3 H34_3 120.1 . .
C34_3 C35_3 C36_3 121.1(4) . .
C34_3 C35_3 H35_3 119.4 . .
C36_3 C35_3 H35_3 119.4 . .
C35_3 C36_3 C31_3 117.8(4) . .
C35_3 C36_3 H36_3 121.1 . .
C31_3 C36_3 H36_3 121.1 . .
F3_10 B1_10 F2_10 111.0(5) . .
F3_10 B1_10 F4_10 112.1(6) . .
F2_10 B1_10 F4_10 107.7(6) . .
F3_10 B1_10 F5_10 109.0(6) . .
F2_10 B1_10 F5_10 110.8(6) . .
F4_10 B1_10 F5_10 106.1(6) . .
F4_11 B1_11 F5_11 117.7(9) . .
F4_11 B1_11 F3_11 108.9(9) . .
F5_11 B1_11 F3_11 107.0(9) . .
F4_11 B1_11 F2_11 108.0(8) . .
F5_11 B1_11 F2_11 111.4(9) . .
F3_11 B1_11 F2_11 102.9(9) . .

loop_
_geom_bond_atom_site_label_1
_geom_bond_atom_site_label_2
_geom_bond_distance
_geom_bond_site_symmetry_2
Pd1 N27_2 2.031(4) .
Pd1 N27_3 2.032(4) .
Pd1 N33_2 2.034(4) 2_666
Pd1 N33_3 2.038(4) 2_666
C1_2 C2_2 1.517(6) .
C1_2 H1A_2 0.9800 .
C1_2 H1AB_2 0.9800 .
C1_2 H1AC_2 0.9800 .
C2_2 C16_2 1.527(5) .
C2_2 C15_2 1.532(5) .
C2_2 C3_2 1.565(6) .
C3_2 C4_2 1.534(7) .
C3_2 H3A_2 0.9900 .
C3_2 H3AB_2 0.9900 .
C4_2 C5_2 1.554(6) .
C4_2 H4A_2 0.9900 .
C4_2 H4AB_2 0.9900 .
C5_2 C24_2 1.530(5) .
C5_2 C7_2 1.530(5) .
C5_2 C6_2 1.531(5) .
C6_2 H6A_2 0.9800 .
C6_2 H6AB_2 0.9800 .
C6_2 H6AC_2 0.9800 .
C7_2 C8_2 1.385(6) .
C7_2 C15_2 1.399(6) .
C8_2 C9_2 1.394(6) .
C8_2 H8_2 0.9500 .
C9_2 C13_2 1.401(6) .
C9_2 C10_2 1.485(5) .
C10_2 O10A_2 1.214(6) .
C10_2 N11_2 1.418(6) .
N11_2 C12_2 1.398(6) .
N11_2 C25_2 1.428(5) .
C12_2 O12A_2 1.210(5) .
C12_2 C13_2 1.482(5) .
C13_2 C14_2 1.376(6) .
C14_2 C15_2 1.403(6) .
C14_2 H14_2 0.9500 .
C16_2 C17_2 1.394(6) .
C16_2 C24_2 1.402(6) .
C17_2 C18_2 1.390(5) .
C17_2 H17_2 0.9500 .
C18_2 C22_2 1.378(6) .
C18_2 C19_2 1.475(5) .
C19_2 O19A_2 1.215(5) .
C19_2 N20_2 1.404(5) .
N20_2 C21_2 1.407(6) .
N20_2 C31_2 1.425(5) .
C21_2 O21A_2 1.202(5) .
C21_2 C22_2 1.496(5) .
C22_2 C23_2 1.403(5) .
C23_2 C24_2 1.400(5) .
C23_2 H23_2 0.9500 .
C25_2 C26_2 1.361(6) .
C25_2 C30_2 1.377(6) .
C26_2 N27_2 1.346(5) .
C26_2 H26_2 0.9500 .
N27_2 C28_2 1.328(5) .
C28_2 C29_2 1.383(7) .
C28_2 H28_2 0.9500 .
C29_2 C30_2 1.375(6) .
C29_2 H29_2 0.9500 .
C30_2 H30_2 0.9500 .
C31_2 C36_2 1.376(6) .
C31_2 C32_2 1.385(6) .
C32_2 N33_2 1.345(5) .
C32_2 H32_2 0.9500 .
N33_2 C34_2 1.342(5) .
N33_2 Pd1 2.034(4) 2_666
C34_2 C35_2 1.389(6) .
C34_2 H34_2 0.9500 .
C35_2 C36_2 1.387(6) .
C35_2 H35_2 0.9500 .
C36_2 H36_2 0.9500 .
C1_3 C2_3 1.530(6) .
C1_3 H1A_3 0.9800 .
C1_3 H1AB_3 0.9800 .
C1_3 H1AC_3 0.9800 .
C2_3 C16_3 1.520(6) .
C2_3 C15_3 1.535(6) .
C2_3 C3_3 1.561(7) .
C3_3 C4_3 1.503(8) .
C3_3 H3A_3 0.9900 .
C3_3 H3AB_3 0.9900 .
C4_3 C5_3 1.629(8) .
C4_3 H4A_3 0.9900 .
C4_3 H4AB_3 0.9900 .
C5_3 C24_3 1.521(6) .
C5_3 C7_3 1.529(6) .
C5_3 C6_3 1.529(6) .
C6_3 H6A_3 0.9800 .
C6_3 H6AB_3 0.9800 .
C6_3 H6AC_3 0.9800 .
C7_3 C15_3 1.402(6) .
C7_3 C8_3 1.411(6) .
C8_3 C9_3 1.399(6) .
C8_3 H8_3 0.9500 .
C9_3 C13_3 1.377(6) .
C9_3 C10_3 1.487(6) .
C10_3 O10A_3 1.222(5) .
C10_3 N11_3 1.409(6) .
N11_3 C12_3 1.413(6) .
N11_3 C25_3 1.428(5) .
C12_3 O12A_3 1.204(5) .
C12_3 C13_3 1.492(5) .
C13_3 C14_3 1.387(6) .
C14_3 C15_3 1.384(6) .
C14_3 H14_3 0.9500 .
C16_3 C17_3 1.385(6) .
C16_3 C24_3 1.394(6) .
C17_3 C18_3 1.382(6) .
C17_3 H17_3 0.9500 .
C18_3 C22_3 1.386(6) .
C18_3 C19_3 1.499(6) .
C19_3 O19A_3 1.210(5) .
C19_3 N20_3 1.426(6) .
N20_3 C21_3 1.407(6) .
N20_3 C31_3 1.425(5) .
C21_3 O21A_3 1.214(5) .
C21_3 C22_3 1.489(6) .
C22_3 C23_3 1.388(6) .
C23_3 C24_3 1.406(7) .
C23_3 H23_3 0.9500 .
C25_3 C30_3 1.381(6) .
C25_3 C26_3 1.387(6) .
C26_3 N27_3 1.328(5) .
C26_3 H26_3 0.9500 .
N27_3 C28_3 1.336(5) .
C28_3 C29_3 1.370(7) .
C28_3 H28_3 0.9500 .
C29_3 C30_3 1.390(6) .
C29_3 H29_3 0.9500 .
C30_3 H30_3 0.9500 .
C31_3 C32_3 1.385(6) .
C31_3 C36_3 1.387(6) .
C32_3 N33_3 1.323(5) .
C32_3 H32_3 0.9500 .
N33_3 C34_3 1.345(5) .
N33_3 Pd1 2.038(4) 2_666
C34_3 C35_3 1.381(7) .
C34_3 H34_3 0.9500 .
C35_3 C36_3 1.384(6) .
C35_3 H35_3 0.9500 .
C36_3 H36_3 0.9500 .
B1_10 F3_10 1.374(7) .
B1_10 F2_10 1.376(7) .
B1_10 F4_10 1.392(8) .
B1_10 F5_10 1.402(8) .
B1_11 F4_11 1.347(9) .
B1_11 F5_11 1.397(10) .
B1_11 F3_11 1.409(10) .
B1_11 F2_11 1.430(10) .
